data_7122341
loop_
_publ_author_name
'Kolesnichenko, Igor V.'
'Escamilla, P. Rogelio'
'Michael, Jason A.'
'Lynch, Vincent M.'
'Vanden Bout, David A.'
'Anslyn, Eric V.'

_publ_section_title
;
 Hydrogen peroxide production via a redox reaction of
 N,N'-dimethyl-2,6-diaza-9,10-anthraquinonediium by addition of bisulfite.
;
_journal_issue 79
_journal_name_full 'Chemical communications (Cambridge, England)'
_journal_page_first 11204
_journal_page_last 11207
_journal_paper_doi 10.1039/c8cc05548c
_journal_volume 54
_journal_year 2018
_chemical_formula_moiety 'C14 H14 N2 O2 2+, 2 Cl 1-'
_chemical_formula_sum 'C14 H14 Cl2 N2 O2'
_chemical_formula_weight 313.17
_chemical_name_common DAAQH2
_chemical_name_systematic N,N?-Dimethyl-2,6-Diaza-9,10-Anthrahydroquinonediium
_chemical_properties_physical Air-sensitive,Oxygen-sensitive
_space_group_crystal_system triclinic
_space_group_IT_number 2
_space_group_name_Hall '-P 1'
_space_group_name_H-M_alt 'P -1'
_symmetry_space_group_name_Hall '-P 1'
_symmetry_space_group_name_H-M 'P -1'
_atom_sites_solution_hydrogens mixed
_audit_creation_method SHELXL-2014/7
_audit_update_record
;
2018-07-10 deposited with the CCDC.
2018-09-10 downloaded from the CCDC.
;
_cell_angle_alpha 86.957(9)
_cell_angle_beta 83.772(8)
_cell_angle_gamma 77.680(11)
_cell_formula_units_Z 1
_cell_length_a 4.4516(10)
_cell_length_b 6.7274(16)
_cell_length_c 11.4945(18)
_cell_measurement_reflns_used 1488
_cell_measurement_temperature 100(2)
_cell_measurement_theta_max 73.7
_cell_measurement_theta_min 7.66
_cell_volume 334.16(12)
_computing_cell_refinement 'CrysAlisPro V 1.171.37.31, Agilent Technologies'
_computing_data_collection 'CrysAlisPro V 1.171.37.31, Agilent Technologies'
_computing_data_reduction 'CrysAlisPro V 1.171.37.31, Agilent Technologies'
_computing_molecular_graphics 'XP SHELXTL/PC, Siemens Analytical'
_computing_publication_material 'XL SHELXTL/PC, Siemens Analytical'
_computing_structure_refinement 'Shelxl-2013, Sheldrick, G. M.'
_computing_structure_solution
;

SUPERFLIP.  Palatinus, L. and Chapuis, G., J. Appl. Cryst. 40, 786-790.
;
_diffrn_ambient_temperature 100(2)
_diffrn_measured_fraction_theta_full 0.994
_diffrn_measured_fraction_theta_max 0.960
_diffrn_measurement_device_type 'Agilent SuperNova with AtlasS2 CCD'
_diffrn_measurement_method \w-scans
_diffrn_radiation_type CuK\a
_diffrn_radiation_wavelength 1.54184
_diffrn_reflns_av_unetI/netI 0.0233
_diffrn_reflns_Laue_measured_fraction_full 0.994
_diffrn_reflns_Laue_measured_fraction_max 0.960
_diffrn_reflns_number 1304
_diffrn_reflns_point_group_measured_fraction_full 0.994
_diffrn_reflns_point_group_measured_fraction_max 0.960
_diffrn_reflns_theta_full 67.684
_diffrn_reflns_theta_max 74.173
_diffrn_reflns_theta_min 3.870
_diffrn_source 'sealed microfocus tube'
_exptl_absorpt_coefficient_mu 4.400
_exptl_absorpt_correction_T_max 1.00
_exptl_absorpt_correction_T_min 0.544
_exptl_absorpt_correction_type multi-scan
_exptl_absorpt_process_details
;
CrysAlisPro 1.171.38.27t (Agilent, 2015)
Empirical absorption correction using spherical harmonics,
 implemented in SCALE3 ABSPACK scaling algorithm.
;
_exptl_crystal_colour red
_exptl_crystal_density_diffrn 1.556
_exptl_crystal_description lath
_exptl_crystal_F_000 162
_exptl_crystal_size_max 0.240
_exptl_crystal_size_mid 0.130
_exptl_crystal_size_min 0.032
_refine_diff_density_max 0.459
_refine_diff_density_min -0.573
_refine_diff_density_rms 0.112
_refine_ls_extinction_method none
_refine_ls_goodness_of_fit_ref 1.126
_refine_ls_hydrogen_treatment constr
_refine_ls_matrix_type full
_refine_ls_number_parameters 92
_refine_ls_number_reflns 1304
_refine_ls_number_restraints 0
_refine_ls_restrained_S_all 1.126
_refine_ls_R_factor_all 0.0431
_refine_ls_R_factor_gt 0.0429
_refine_ls_shift/su_max 0.001
_refine_ls_shift/su_mean 0.000
_refine_ls_structure_factor_coef Fsqd
_refine_ls_weighting_details 'w=1/[\s^2^(Fo^2^)+(0.0987P)^2^+0.0596P] where P=(Fo^2^+2Fc^2^)/3'
_refine_ls_weighting_scheme calc
_refine_ls_wR_factor_gt 0.1270
_refine_ls_wR_factor_ref 0.1273
_reflns_Friedel_coverage 0.000
_reflns_number_gt 1282
_reflns_number_total 1304
_reflns_threshold_expression 'I > 2\s(I)'
_cod_data_source_file c8cc05548c2.cif
_cod_data_source_block shelx
_cod_depositor_comments 'Adding full bibliography for 7122341.cif.'
_cod_database_code 7122341
_shelx_shelxl_version_number 2014/7
_shelx_space_group_comment
;
The symmetry employed for this shelxl refinement is uniquely defined
by the following loop, which should always be used as a source of
symmetry information in preference to the above space-group names.
They are only intended as comments.
;
_shelx_estimated_absorpt_t_min 0.418
_shelx_estimated_absorpt_t_max 0.872

loop_
_space_group_symop_operation_xyz
'x, y, z'
'-x, -y, -z'

loop_
_atom_site_label
_atom_site_type_symbol
_atom_site_fract_x
_atom_site_fract_y
_atom_site_fract_z
_atom_site_U_iso_or_equiv
_atom_site_adp_type
_atom_site_occupancy
_atom_site_site_symmetry_order
_atom_site_calc_flag
_atom_site_refinement_flags_posn
_atom_site_refinement_flags_adp
O1 O 0.8245(3) 0.75876(18) 0.58886(11) 0.0158(3) Uani 1 1 d . .
H1O H 0.8863 0.7376 0.6622 0.024 Uiso 1 1 d R U
N1 N 0.5424(3) 0.2779(2) 0.79702(14) 0.0134(4) Uani 1 1 d . .
C1 C 0.6655(4) 0.6311(3) 0.55030(15) 0.0130(4) Uani 1 1 d . .
C2 C 0.5678(4) 0.4686(3) 0.61617(15) 0.0129(4) Uani 1 1 d . .
C3 C 0.6259(4) 0.4314(3) 0.73519(15) 0.0136(4) Uani 1 1 d . .
H3 H 0.7272 0.5191 0.7711 0.016 Uiso 1 1 calc R U
C4 C 0.3896(4) 0.1469(3) 0.75063(16) 0.0155(4) Uani 1 1 d . .
H4 H 0.3342 0.0370 0.7974 0.019 Uiso 1 1 calc R U
C5 C 0.3186(4) 0.1750(3) 0.63833(16) 0.0143(4) Uani 1 1 d . .
H5 H 0.2099 0.0861 0.6073 0.017 Uiso 1 1 calc R U
C6 C 0.4058(4) 0.3376(3) 0.56604(16) 0.0134(4) Uani 1 1 d . .
C13 C 0.6083(5) 0.2451(3) 0.92116(16) 0.0188(4) Uani 1 1 d . .
H13A H 0.7242 0.3450 0.9412 0.028 Uiso 1 1 calc R U
H13B H 0.7310 0.1074 0.9326 0.028 Uiso 1 1 calc R U
H13C H 0.4133 0.2613 0.9718 0.028 Uiso 1 1 calc R U
Cl1 Cl 1.02914(8) 0.74617(5) 0.83154(3) 0.0160(2) Uani 1 1 d . .

loop_
_atom_site_aniso_label
_atom_site_aniso_U_11
_atom_site_aniso_U_22
_atom_site_aniso_U_33
_atom_site_aniso_U_23
_atom_site_aniso_U_13
_atom_site_aniso_U_12
O1 0.0168(6) 0.0135(7) 0.0202(7) -0.0013(5) -0.0054(5) -0.0080(5)
N1 0.0101(7) 0.0122(7) 0.0178(8) -0.0023(6) -0.0010(5) -0.0017(6)
C1 0.0073(7) 0.0113(8) 0.0206(9) -0.0038(6) -0.0015(6) -0.0011(6)
C2 0.0080(7) 0.0102(8) 0.0198(8) -0.0030(7) -0.0001(6) -0.0003(6)
C3 0.0087(8) 0.0120(8) 0.0202(9) -0.0046(7) -0.0009(6) -0.0014(6)
C4 0.0110(8) 0.0127(9) 0.0230(9) -0.0009(7) -0.0013(7) -0.0031(7)
C5 0.0093(8) 0.0106(8) 0.0235(9) -0.0020(7) -0.0011(7) -0.0033(7)
C6 0.0076(8) 0.0109(8) 0.0205(9) -0.0026(7) 0.0008(6) 0.0004(6)
C13 0.0214(10) 0.0172(9) 0.0179(8) -0.0018(7) -0.0027(7) -0.0034(8)
Cl1 0.0146(3) 0.0145(3) 0.0206(3) -0.00351(19) -0.0033(2) -0.0057(2)

loop_
_atom_type_symbol
_atom_type_description
_atom_type_scat_dispersion_real
_atom_type_scat_dispersion_imag
_atom_type_scat_source
C C 0.0181 0.0091 'International Tables Vol C Tables 4.2.6.8 and 6.1.1.4'
H H 0.0000 0.0000 'International Tables Vol C Tables 4.2.6.8 and 6.1.1.4'
Cl Cl 0.3639 0.7018 'International Tables Vol C Tables 4.2.6.8 and 6.1.1.4'
N N 0.0311 0.0180 'International Tables Vol C Tables 4.2.6.8 and 6.1.1.4'
O O 0.0492 0.0322 'International Tables Vol C Tables 4.2.6.8 and 6.1.1.4'

loop_
_geom_angle_atom_site_label_1
_geom_angle_atom_site_label_2
_geom_angle_atom_site_label_3
_geom_angle
_geom_angle_site_symmetry_1
_geom_angle_site_symmetry_3
C1 O1 H1O 118.8 . .
C3 N1 C4 122.14(16) . .
C3 N1 C13 119.52(15) . .
C4 N1 C13 118.32(16) . .
O1 C1 C6 116.40(16) . 2_666
O1 C1 C2 125.75(16) . .
C6 C1 C2 117.84(17) 2_666 .
C1 C2 C3 120.77(17) . .
C1 C2 C6 121.49(17) . .
C3 C2 C6 117.73(16) . .
N1 C3 C2 121.50(16) . .
N1 C3 H3 119.2 . .
C2 C3 H3 119.2 . .
C5 C4 N1 120.01(16) . .
C5 C4 H4 120.0 . .
N1 C4 H4 120.0 . .
C4 C5 C6 120.63(17) . .
C4 C5 H5 119.7 . .
C6 C5 H5 119.7 . .
C1 C6 C2 120.66(17) 2_666 .
C1 C6 C5 121.38(17) 2_666 .
C2 C6 C5 117.96(17) . .
N1 C13 H13A 109.5 . .
N1 C13 H13B 109.5 . .
H13A C13 H13B 109.5 . .
N1 C13 H13C 109.5 . .
H13A C13 H13C 109.5 . .
H13B C13 H13C 109.5 . .

loop_
_geom_bond_atom_site_label_1
_geom_bond_atom_site_label_2
_geom_bond_distance
_geom_bond_site_symmetry_2
O1 C1 1.343(2) .
O1 H1O 0.9096 .
N1 C3 1.319(2) .
N1 C4 1.382(2) .
N1 C13 1.483(2) .
C1 C6 1.402(3) 2_666
C1 C2 1.415(3) .
C2 C3 1.419(2) .
C2 C6 1.430(3) .
C3 H3 0.9500 .
C4 C5 1.356(3) .
C4 H4 0.9500 .
C5 C6 1.433(3) .
C5 H5 0.9500 .
C6 C1 1.402(3) 2_666
C13 H13A 0.9800 .
C13 H13B 0.9800 .
C13 H13C 0.9800 .

loop_
_geom_hbond_atom_site_label_D
_geom_hbond_atom_site_label_H
_geom_hbond_atom_site_label_A
_geom_hbond_distance_DH
_geom_hbond_distance_HA
_geom_hbond_distance_DA
_geom_hbond_angle_DHA
_geom_hbond_site_symmetry_A
O1 H1O Cl1 0.91 2.12 3.0185(14) 169.5 .
C3 H3 Cl1 0.95 2.41 3.3519(18) 170.7 .
C4 H4 Cl1 0.95 2.60 3.4586(19) 150.4 1_445
C13 H13A Cl1 0.98 2.93 3.427(2) 112.6 2_767
C13 H13B Cl1 0.98 2.76 3.620(2) 147.1 1_545
C13 H13C Cl1 0.98 2.84 3.786(2) 162.8 2_667

loop_
_geom_torsion_atom_site_label_1
_geom_torsion_atom_site_label_2
_geom_torsion_atom_site_label_3
_geom_torsion_atom_site_label_4
_geom_torsion
_geom_torsion_site_symmetry_1
_geom_torsion_site_symmetry_4
O1 C1 C2 C3 2.2(3) . .
C6 C1 C2 C3 -178.51(14) 2_666 .
O1 C1 C2 C6 -178.36(16) . .
C6 C1 C2 C6 1.0(3) 2_666 .
C4 N1 C3 C2 -1.1(3) . .
C13 N1 C3 C2 179.97(15) . .
C1 C2 C3 N1 -178.49(15) . .
C6 C2 C3 N1 2.0(2) . .
C3 N1 C4 C5 -0.5(3) . .
C13 N1 C4 C5 178.37(16) . .
N1 C4 C5 C6 1.2(3) . .
C1 C2 C6 C1 -1.0(3) . 2_666
C3 C2 C6 C1 178.50(14) . 2_666
C1 C2 C6 C5 179.23(15) . .
C3 C2 C6 C5 -1.3(2) . .
C4 C5 C6 C1 179.94(16) . 2_666
C4 C5 C6 C2 -0.3(3) . .
